data_7241762
loop_
_publ_author_name
'T\'omasson, Dan\'iel Arnar'
'Ghosh, Dipankar'
'Kurup, M. R. Prathapachandra'
'Mulvee, Matthew T.'
'Damodaran, Krishna K.'

_publ_section_title
;
 Evaluating the role of a urea-like motif in enhancing the thermal and
 mechanical strength of supramolecular gels
;
_journal_issue 3
_journal_name_full CrystEngComm
_journal_page_first 617
_journal_page_last 628
_journal_paper_doi 10.1039/D0CE01194K
_journal_volume 23
_journal_year 2021
_chemical_formula_moiety 'C40 H32 Cd2 N8 O6, 2(H2 O)'
_chemical_formula_sum 'C40 H36 Cd2 N8 O8'
_chemical_formula_weight 981.57
_space_group_crystal_system tetragonal
_space_group_IT_number 88
_space_group_name_Hall '-I 4ad'
_space_group_name_H-M_alt 'I 41/a :2'
_atom_sites_solution_hydrogens mixed
_atom_sites_solution_primary direct
_audit_creation_date 2019-07-31
_audit_creation_method
;
Olex2 1.2
(compiled 2018.05.29 svn.r3508 for OlexSys, GUI svn.r5506)
;
_audit_update_record
;
2020-03-29 deposited with the CCDC.	2020-12-09 downloaded from the CCDC.
;
_cell_angle_alpha 90
_cell_angle_beta 90
_cell_angle_gamma 90
_cell_formula_units_Z 8
_cell_length_a 29.630(2)
_cell_length_b 29.630(2)
_cell_length_c 8.9973(7)
_cell_measurement_reflns_used 9901
_cell_measurement_temperature 150(2)
_cell_measurement_theta_max 29.60
_cell_measurement_theta_min 3.07
_cell_volume 7899.1(10)
_computing_cell_refinement 'SAINT v8.37A (Bruker, 2015)'
_computing_data_reduction 'SAINT v8.37A (Bruker, 2015)'
_computing_molecular_graphics 'Olex2 (Dolomanov et al., 2009)'
_computing_publication_material 'Olex2 (Dolomanov et al., 2009)'
_computing_structure_refinement 'XL (Sheldrick, 2008)'
_computing_structure_solution 'ShelXS (Sheldrick, 2008)'
_diffrn_ambient_temperature 149.98
_diffrn_measured_fraction_theta_full 0.998
_diffrn_measured_fraction_theta_max 0.997
_diffrn_measurement_device_type 'Bruker APEX-II CCD'
_diffrn_measurement_method '\f and \w scans'
_diffrn_radiation_type MoK\a
_diffrn_radiation_wavelength 0.71073
_diffrn_reflns_av_R_equivalents 0.0865
_diffrn_reflns_av_unetI/netI 0.0277
_diffrn_reflns_Laue_measured_fraction_full 0.998
_diffrn_reflns_Laue_measured_fraction_max 0.997
_diffrn_reflns_limit_h_max 41
_diffrn_reflns_limit_h_min -41
_diffrn_reflns_limit_k_max 41
_diffrn_reflns_limit_k_min -41
_diffrn_reflns_limit_l_max 10
_diffrn_reflns_limit_l_min -12
_diffrn_reflns_number 118452
_diffrn_reflns_point_group_measured_fraction_full 0.998
_diffrn_reflns_point_group_measured_fraction_max 0.997
_diffrn_reflns_theta_full 25.242
_diffrn_reflns_theta_max 29.650
_diffrn_reflns_theta_min 3.063
_diffrn_standards_number 0
_exptl_absorpt_coefficient_mu 1.140
_exptl_absorpt_correction_T_max 0.7459
_exptl_absorpt_correction_T_min 0.6249
_exptl_absorpt_correction_type multi-scan
_exptl_absorpt_process_details
'SADABS-2016/2 (Bruker,2016/2) was used for absorption correction. wR2(int) was 0.0856 before and 0.0761 after correction. The Ratio of minimum to maximum transmission is 0.8378. The \l/2 correction factor is Not present.'
_exptl_crystal_colour yellow
_exptl_crystal_colour_primary yellow
_exptl_crystal_density_diffrn 1.651
_exptl_crystal_description ROD
_exptl_crystal_F_000 3936
_exptl_crystal_size_max 0.38
_exptl_crystal_size_mid 0.24
_exptl_crystal_size_min 0.18
_refine_diff_density_max 0.706
_refine_diff_density_min -1.055
_refine_diff_density_rms 0.113
_refine_ls_extinction_method none
_refine_ls_goodness_of_fit_ref 1.095
_refine_ls_hydrogen_treatment mixed
_refine_ls_matrix_type full
_refine_ls_number_parameters 271
_refine_ls_number_reflns 5572
_refine_ls_number_restraints 0
_refine_ls_restrained_S_all 1.095
_refine_ls_R_factor_all 0.0449
_refine_ls_R_factor_gt 0.0355
_refine_ls_shift/su_max 0.004
_refine_ls_shift/su_mean 0.000
_refine_ls_structure_factor_coef Fsqd
_refine_ls_weighting_details 'w=1/[\s^2^(Fo^2^)+(0.0310P)^2^+48.5240P] where P=(Fo^2^+2Fc^2^)/3'
_refine_ls_weighting_scheme calc
_refine_ls_wR_factor_gt 0.0859
_refine_ls_wR_factor_ref 0.0888
_reflns_Friedel_coverage 0.000
_reflns_number_gt 4772
_reflns_number_total 5572
_reflns_threshold_expression 'I > 2\s(I)'
_cod_data_source_file d0ce01194k2.cif
_cod_data_source_block Complex_2
_cod_depositor_comments 'Adding full bibliography for 7241758--7241763.cif.'
_cod_original_cell_volume 7899.1(14)
_cod_original_sg_symbol_H-M 'I 41/a'
_cod_database_code 7241762
_shelx_shelxl_version_number 2017/1
_shelx_space_group_comment
;
The symmetry employed for this shelxl refinement is uniquely defined
by the following loop, which should always be used as a source of
symmetry information in preference to the above space-group names.
They are only intended as comments.
;
_shelx_estimated_absorpt_t_max 0.821
_shelx_estimated_absorpt_t_min 0.671
_olex2_refinement_description
;
1. Fixed Uiso
 At 1.2 times of:
  All C(H) groups
 At 1.5 times of:
  All C(H,H,H) groups
2.a Aromatic/amide H refined with riding coordinates:
 C2(H2), C3(H3), C4(H4), C5(H5), C9(H9), C10(H10), C11(H11), C12(H12),
 C18(H18), C19(H19), C20(H20), C21(H21), C22(H22)
2.b Idealised Me refined as rotating group:
 C26(H26A,H26B,H26C)
;
_olex2_submission_special_instructions 'No special instructions were received'

loop_
_space_group_symop_operation_xyz
'x, y, z'
'-x+1/2, -y, z+1/2'
'-y+3/4, x+1/4, z+1/4'
'y+3/4, -x+3/4, z+3/4'
'x+1/2, y+1/2, z+1/2'
'-x+1, -y+1/2, z+1'
'-y+5/4, x+3/4, z+3/4'
'y+5/4, -x+5/4, z+5/4'
'-x, -y, -z'
'x-1/2, y, -z-1/2'
'y-3/4, -x-1/4, -z-1/4'
'-y-3/4, x-3/4, -z-3/4'
'-x+1/2, -y+1/2, -z+1/2'
'x, y+1/2, -z'
'y-1/4, -x+1/4, -z+1/4'
'-y-1/4, x-1/4, -z-1/4'

loop_
_atom_site_label
_atom_site_type_symbol
_atom_site_fract_x
_atom_site_fract_y
_atom_site_fract_z
_atom_site_U_iso_or_equiv
_atom_site_adp_type
_atom_site_occupancy
_atom_site_site_symmetry_order
_atom_site_calc_flag
_atom_site_refinement_flags_posn
_atom_site_refinement_flags_adp
_atom_site_refinement_flags_occupancy
_atom_site_disorder_assembly
_atom_site_disorder_group
Cd01 Cd 0.92320(2) 0.47441(2) 0.48316(2) 0.01374(6) Uani 1 1 d . . . . .
N1 N 0.92182(8) 0.55034(9) 0.3985(3) 0.0158(5) Uani 1 1 d . . . . .
C2 C 0.88987(10) 0.58084(11) 0.4288(3) 0.0209(6) Uani 1 1 d . . . . .
H2 H 0.865870 0.572470 0.493109 0.025 Uiso 1 1 calc R . . . .
H28A H 0.7779(14) 0.5107(15) 0.722(5) 0.030(11) Uiso 1 1 d . . . . .
C3 C 0.89024(11) 0.62424(11) 0.3703(4) 0.0236(6) Uani 1 1 d . . . . .
H3 H 0.867031 0.645107 0.394439 0.028 Uiso 1 1 calc R . . . .
C4 C 0.92492(12) 0.63638(11) 0.2766(4) 0.0246(6) Uani 1 1 d . . . . .
H4 H 0.925577 0.665543 0.232754 0.030 Uiso 1 1 calc R . . . .
C5 C 0.95894(11) 0.60539(10) 0.2469(3) 0.0205(6) Uani 1 1 d . . . . .
H5 H 0.983589 0.613365 0.184734 0.025 Uiso 1 1 calc R . . . .
C6 C 0.95646(9) 0.56254(10) 0.3095(3) 0.0140(5) Uani 1 1 d . . . . .
H28B H 0.8010(19) 0.5092(18) 0.594(6) 0.058(17) Uiso 1 1 d . . . . .
C7 C 0.99124(9) 0.52775(9) 0.2821(3) 0.0127(5) Uani 1 1 d . . . . .
C8 C 1.03264(9) 0.53746(9) 0.1927(3) 0.0126(5) Uani 1 1 d . . . . .
C9 C 1.02999(10) 0.54766(10) 0.0424(3) 0.0160(5) Uani 1 1 d . . . . .
H9 H 1.001524 0.550825 -0.005066 0.019 Uiso 1 1 calc R . . . .
C10 C 1.07001(10) 0.55317(10) -0.0377(3) 0.0170(5) Uani 1 1 d . . . . .
H10 H 1.069188 0.560214 -0.140672 0.020 Uiso 1 1 calc R . . . .
C11 C 1.11069(10) 0.54823(10) 0.0347(3) 0.0183(5) Uani 1 1 d . . . . .
H11 H 1.138338 0.551519 -0.017615 0.022 Uiso 1 1 calc R . . . .
C12 C 1.11053(9) 0.53845(10) 0.1846(3) 0.0157(5) Uani 1 1 d . . . . .
H12 H 1.138690 0.535119 0.233878 0.019 Uiso 1 1 calc R . . . .
N13 N 1.07260(8) 0.53339(8) 0.2641(2) 0.0129(4) Uani 1 1 d . . . . .
N14 N 0.98397(8) 0.48788(8) 0.3349(2) 0.0127(4) Uani 1 1 d . . . . .
N15 N 1.01332(8) 0.45404(8) 0.3009(3) 0.0140(4) Uani 1 1 d . . . . .
C16 C 1.00083(9) 0.41507(9) 0.3674(3) 0.0135(5) Uani 1 1 d . . . . .
C17 C 1.02801(9) 0.37543(10) 0.3203(3) 0.0160(5) Uani 1 1 d . . . . .
C18 C 1.05960(11) 0.37836(12) 0.2047(3) 0.0222(6) Uani 1 1 d . . . . .
H18 H 1.065245 0.406691 0.158862 0.027 Uiso 1 1 calc R . . . .
C19 C 1.08274(12) 0.34030(13) 0.1564(4) 0.0303(7) Uani 1 1 d . . . . .
H19 H 1.103833 0.342601 0.077219 0.036 Uiso 1 1 calc R . . . .
C20 C 1.07494(12) 0.29873(12) 0.2242(4) 0.0318(8) Uani 1 1 d . . . . .
H20 H 1.090557 0.272590 0.191125 0.038 Uiso 1 1 calc R . . . .
C21 C 1.04427(13) 0.29569(12) 0.3404(5) 0.0338(8) Uani 1 1 d . . . . .
H21 H 1.039283 0.267480 0.387774 0.041 Uiso 1 1 calc R . . . .
C22 C 1.02085(11) 0.33361(11) 0.3876(4) 0.0244(6) Uani 1 1 d . . . . .
H22 H 0.999723 0.331082 0.466606 0.029 Uiso 1 1 calc R . . . .
O23 O 0.96967(7) 0.41007(7) 0.4615(2) 0.0191(4) Uani 1 1 d . . . . .
O24 O 0.87561(8) 0.43172(9) 0.3237(3) 0.0270(5) Uani 1 1 d . . . . .
C25 C 0.84161(10) 0.44377(11) 0.3945(3) 0.0184(6) Uani 1 1 d . . . . .
C26 C 0.79621(11) 0.42430(14) 0.3558(4) 0.0312(8) Uani 1 1 d . . . . .
H26A H 0.790346 0.428709 0.249560 0.047 Uiso 1 1 calc GR . . . .
H26B H 0.772765 0.439541 0.413914 0.047 Uiso 1 1 calc GR . . . .
H26C H 0.795958 0.391959 0.378585 0.047 Uiso 1 1 calc GR . . . .
O27 O 0.84492(8) 0.47167(9) 0.5013(3) 0.0261(5) Uani 1 1 d . . . . .
O28 O 0.78301(10) 0.52499(9) 0.6412(3) 0.0317(6) Uani 1 1 d . . . . .

loop_
_atom_site_aniso_label
_atom_site_aniso_U_11
_atom_site_aniso_U_22
_atom_site_aniso_U_33
_atom_site_aniso_U_23
_atom_site_aniso_U_13
_atom_site_aniso_U_12
Cd01 0.01052(9) 0.01972(11) 0.01097(9) 0.00215(7) 0.00125(6) -0.00035(7)
N1 0.0114(10) 0.0208(12) 0.0154(11) -0.0001(9) -0.0007(8) 0.0016(9)
C2 0.0132(13) 0.0270(16) 0.0226(14) 0.0001(12) 0.0008(10) 0.0040(11)
C3 0.0175(14) 0.0229(15) 0.0303(16) -0.0019(12) -0.0029(12) 0.0076(11)
C4 0.0272(16) 0.0180(14) 0.0288(16) 0.0037(12) 0.0003(13) 0.0037(12)
C5 0.0214(14) 0.0194(14) 0.0207(14) 0.0036(11) 0.0023(11) 0.0005(11)
C6 0.0124(12) 0.0173(13) 0.0121(11) -0.0002(9) -0.0018(9) 0.0002(10)
C7 0.0109(11) 0.0176(12) 0.0096(11) 0.0016(9) -0.0008(9) 0.0002(9)
C8 0.0126(12) 0.0128(12) 0.0124(11) -0.0008(9) 0.0008(9) -0.0007(9)
C9 0.0161(12) 0.0196(13) 0.0122(12) 0.0010(10) 0.0001(9) -0.0024(10)
C10 0.0214(14) 0.0201(13) 0.0096(11) 0.0005(10) 0.0027(10) -0.0032(10)
C11 0.0174(13) 0.0229(14) 0.0144(12) -0.0012(10) 0.0054(10) -0.0039(11)
C12 0.0121(12) 0.0181(13) 0.0169(12) -0.0016(10) 0.0028(9) -0.0002(10)
N13 0.0120(10) 0.0149(10) 0.0117(10) -0.0008(8) 0.0004(8) -0.0004(8)
N14 0.0105(10) 0.0170(11) 0.0106(10) 0.0001(8) -0.0007(8) 0.0000(8)
N15 0.0117(10) 0.0169(11) 0.0133(10) 0.0010(8) 0.0007(8) 0.0015(8)
C16 0.0122(12) 0.0159(12) 0.0123(11) -0.0012(9) -0.0024(9) -0.0007(9)
C17 0.0119(12) 0.0187(13) 0.0174(12) -0.0027(10) -0.0032(10) 0.0020(10)
C18 0.0192(14) 0.0269(16) 0.0206(14) -0.0004(12) 0.0005(11) 0.0049(12)
C19 0.0247(17) 0.038(2) 0.0285(17) -0.0057(14) 0.0037(13) 0.0120(14)
C20 0.0269(17) 0.0247(17) 0.044(2) -0.0102(15) -0.0034(15) 0.0082(13)
C21 0.0297(18) 0.0189(16) 0.053(2) -0.0025(15) 0.0002(16) 0.0032(13)
C22 0.0197(14) 0.0176(14) 0.0359(17) 0.0009(12) 0.0020(12) -0.0011(11)
O23 0.0195(10) 0.0180(10) 0.0199(10) 0.0043(8) 0.0060(8) 0.0012(8)
O24 0.0184(11) 0.0415(14) 0.0211(11) -0.0055(10) 0.0034(8) -0.0029(10)
C25 0.0138(12) 0.0262(15) 0.0151(12) 0.0060(11) -0.0022(10) -0.0034(11)
C26 0.0178(15) 0.044(2) 0.0323(18) 0.0025(15) -0.0081(13) -0.0101(14)
O27 0.0161(10) 0.0396(14) 0.0226(11) -0.0074(10) 0.0007(8) 0.0006(9)
O28 0.0379(15) 0.0298(14) 0.0273(13) 0.0004(11) 0.0057(11) 0.0101(12)

loop_
_atom_type_symbol
_atom_type_description
_atom_type_scat_dispersion_real
_atom_type_scat_dispersion_imag
_atom_type_scat_source
C C 0.0033 0.0016 'International Tables Vol C Tables 4.2.6.8 and 6.1.1.4'
H H 0.0000 0.0000 'International Tables Vol C Tables 4.2.6.8 and 6.1.1.4'
Cd Cd -0.8075 1.2024 'International Tables Vol C Tables 4.2.6.8 and 6.1.1.4'
N N 0.0061 0.0033 'International Tables Vol C Tables 4.2.6.8 and 6.1.1.4'
O O 0.0106 0.0060 'International Tables Vol C Tables 4.2.6.8 and 6.1.1.4'

loop_
_geom_angle_atom_site_label_1
_geom_angle_atom_site_label_2
_geom_angle_atom_site_label_3
_geom_angle
_geom_angle_site_symmetry_1
_geom_angle_site_symmetry_3
_geom_angle_publ_flag
N1 Cd01 O24 107.48(9) . . ?
N1 Cd01 C25 102.01(9) . . ?
N13 Cd01 N1 114.53(8) 9_766 . ?
N13 Cd01 O23 88.20(8) 9_766 . ?
N13 Cd01 O24 125.32(8) 9_766 . ?
N13 Cd01 C25 107.93(8) 9_766 . ?
N13 Cd01 O27 88.91(8) 9_766 . ?
N14 Cd01 N1 70.10(8) . . ?
N14 Cd01 N13 123.83(8) . 9_766 ?
N14 Cd01 O23 68.39(8) . . ?
N14 Cd01 O24 102.07(8) . . ?
N14 Cd01 C25 126.42(8) . . ?
N14 Cd01 O27 146.72(8) . . ?
O23 Cd01 N1 138.48(8) . . ?
O23 Cd01 O24 82.32(8) . . ?
O23 Cd01 C25 103.08(9) . . ?
O24 Cd01 C25 27.40(8) . . ?
O27 Cd01 N1 92.20(9) . . ?
O27 Cd01 O23 124.01(8) . . ?
O27 Cd01 O24 55.40(8) . . ?
O27 Cd01 C25 28.03(9) . . ?
C2 N1 Cd01 125.9(2) . . ?
C2 N1 C6 118.6(3) . . ?
C6 N1 Cd01 115.50(18) . . ?
N1 C2 H2 118.6 . . ?
N1 C2 C3 122.9(3) . . ?
C3 C2 H2 118.6 . . ?
C2 C3 H3 120.7 . . ?
C4 C3 C2 118.6(3) . . ?
C4 C3 H3 120.7 . . ?
C3 C4 H4 120.5 . . ?
C3 C4 C5 119.1(3) . . ?
C5 C4 H4 120.5 . . ?
C4 C5 H5 120.4 . . ?
C4 C5 C6 119.2(3) . . ?
C6 C5 H5 120.4 . . ?
N1 C6 C5 121.6(3) . . ?
N1 C6 C7 116.2(2) . . ?
C5 C6 C7 122.1(3) . . ?
C6 C7 C8 121.8(2) . . ?
N14 C7 C6 117.4(2) . . ?
N14 C7 C8 120.7(2) . . ?
C9 C8 C7 121.3(2) . . ?
N13 C8 C7 116.5(2) . . ?
N13 C8 C9 122.1(3) . . ?
C8 C9 H9 120.7 . . ?
C8 C9 C10 118.7(3) . . ?
C10 C9 H9 120.7 . . ?
C9 C10 H10 120.5 . . ?
C11 C10 C9 119.1(3) . . ?
C11 C10 H10 120.5 . . ?
C10 C11 H11 120.6 . . ?
C10 C11 C12 118.8(3) . . ?
C12 C11 H11 120.6 . . ?
C11 C12 H12 118.4 . . ?
N13 C12 C11 123.2(3) . . ?
N13 C12 H12 118.4 . . ?
C8 N13 Cd01 121.88(17) . 9_766 ?
C12 N13 Cd01 119.72(18) . 9_766 ?
C12 N13 C8 118.1(2) . . ?
C7 N14 Cd01 120.54(19) . . ?
C7 N14 N15 118.9(2) . . ?
N15 N14 Cd01 120.53(17) . . ?
C16 N15 N14 110.7(2) . . ?
N15 C16 C17 113.6(2) . . ?
O23 C16 N15 126.7(3) . . ?
O23 C16 C17 119.7(3) . . ?
C18 C17 C16 121.6(3) . . ?
C22 C17 C16 119.7(3) . . ?
C22 C17 C18 118.6(3) . . ?
C17 C18 H18 119.6 . . ?
C19 C18 C17 120.7(3) . . ?
C19 C18 H18 119.6 . . ?
C18 C19 H19 120.1 . . ?
C18 C19 C20 119.9(3) . . ?
C20 C19 H19 120.1 . . ?
C19 C20 H20 120.1 . . ?
C21 C20 C19 119.7(3) . . ?
C21 C20 H20 120.1 . . ?
C20 C21 H21 119.8 . . ?
C22 C21 C20 120.4(3) . . ?
C22 C21 H21 119.8 . . ?
C17 C22 H22 119.7 . . ?
C21 C22 C17 120.7(3) . . ?
C21 C22 H22 119.7 . . ?
C16 O23 Cd01 112.81(18) . . ?
C25 O24 Cd01 91.07(19) . . ?
O24 C25 Cd01 61.53(16) . . ?
O24 C25 C26 119.7(3) . . ?
O24 C25 O27 120.7(3) . . ?
C26 C25 Cd01 175.5(2) . . ?
O27 C25 Cd01 59.30(15) . . ?
O27 C25 C26 119.6(3) . . ?
C25 C26 H26A 109.5 . . ?
C25 C26 H26B 109.5 . . ?
C25 C26 H26C 109.5 . . ?
H26A C26 H26B 109.5 . . ?
H26A C26 H26C 109.5 . . ?
H26B C26 H26C 109.5 . . ?
C25 O27 Cd01 92.67(18) . . ?
H28A O28 H28B 106(5) . . ?

loop_
_geom_bond_atom_site_label_1
_geom_bond_atom_site_label_2
_geom_bond_distance
_geom_bond_site_symmetry_2
_geom_bond_publ_flag
Cd01 N1 2.376(3) . ?
Cd01 N13 2.289(2) 9_766 ?
Cd01 N14 2.276(2) . ?
Cd01 O23 2.360(2) . ?
Cd01 O24 2.376(2) . ?
Cd01 C25 2.703(3) . ?
Cd01 O27 2.326(2) . ?
N1 C2 1.337(4) . ?
N1 C6 1.351(3) . ?
C2 H2 0.9500 . ?
C2 C3 1.389(4) . ?
C3 H3 0.9500 . ?
C3 C4 1.377(5) . ?
C4 H4 0.9500 . ?
C4 C5 1.389(4) . ?
C5 H5 0.9500 . ?
C5 C6 1.391(4) . ?
C6 C7 1.479(4) . ?
C7 C8 1.495(4) . ?
C7 N14 1.292(3) . ?
C8 C9 1.388(4) . ?
C8 N13 1.352(3) . ?
C9 H9 0.9500 . ?
C9 C10 1.397(4) . ?
C10 H10 0.9500 . ?
C10 C11 1.378(4) . ?
C11 H11 0.9500 . ?
C11 C12 1.379(4) . ?
C12 H12 0.9500 . ?
C12 N13 1.341(3) . ?
N14 N15 1.362(3) . ?
N15 C16 1.352(4) . ?
C16 C17 1.486(4) . ?
C16 O23 1.261(3) . ?
C17 C18 1.402(4) . ?
C17 C22 1.395(4) . ?
C18 H18 0.9500 . ?
C18 C19 1.390(4) . ?
C19 H19 0.9500 . ?
C19 C20 1.394(5) . ?
C20 H20 0.9500 . ?
C20 C21 1.388(6) . ?
C21 H21 0.9500 . ?
C21 C22 1.387(5) . ?
C22 H22 0.9500 . ?
O24 C25 1.244(4) . ?
C25 C26 1.505(4) . ?
C25 O27 1.271(4) . ?
C26 H26A 0.9800 . ?
C26 H26B 0.9800 . ?
C26 H26C 0.9800 . ?
O28 H28A 0.86(5) . ?
O28 H28B 0.83(6) . ?
